data_2103404
loop_
_publ_author_name
'Marsh, Richard E.'

_publ_section_title
;
 The space groups of point group <i>C</i>~3~: some corrections, some
 comments
;
_journal_issue 5
_journal_name_full 'Acta Crystallographica Section B'
_journal_page_first 893
_journal_page_last 899
_journal_paper_doi 10.1107/S0108768102011758
_journal_volume 58
_journal_year 2002
_chemical_formula_moiety 'C27 H33 N3 O13 Ru3'
_chemical_formula_sum 'C27 H33 N3 O13 Ru3'
_symmetry_cell_setting trigonal
_symmetry_space_group_name_H-M 'R 3 2'
_cell_angle_alpha 90.0
_cell_angle_beta 90.0
_cell_angle_gamma 120.0
_cell_formula_units_Z 3
_cell_length_a 17.436
_cell_length_b 17.436
_cell_length_c 10.907
_cell_volume 2871.638
_cod_data_source_file bk0117.cif
_cod_data_source_block QANPOK
_cod_depositor_comments
;
 Adding the _cell_formula_units_Z and _chemical_formula_moiety data items
 after consulting the original publication.

 Antanas Vaitkus,
 2017-08-03
;
_cod_original_sg_symbol_H-M 'R 32'
_cod_database_code 2103404

loop_
_atom_site_label
_atom_site_fract_x
_atom_site_fract_y
_atom_site_fract_z
Ru 0.0 0.88966 0.0
O1 0.0980 0.9277 -0.1325
O2 -0.0905 0.8328 -0.1325
O5 0.0 1.0 0.0
C1 0.153750 1.0010 -0.1705
C2 0.2156 1.0010 -0.2640
C5 0.0786 0.7700 -0.0180
C6 0.0787 0.6904 -0.0175
N1 0.0 0.7699 0.0
C7 0.0 0.6120 0.0
H1 0.2078 0.9424 -0.2708
H2 0.2760 1.0424 -0.2396
H3 0.2036 1.0190 -0.3426
H7 0.1319 0.8236 -0.0296
H8 0.1319 0.6900 -0.0296
H9 0.0 0.559 0.0
